data_7124809
loop_
_publ_author_name
'Spanopoulos, I.'
'Bratsos, I.'
'Tampaxis, C.'
'Vourloumis, D.'
'Klontzas, E.'
'Froudakis, G. E.'
'Charalambopoulou, G.'
'Steriotis, T. A.'
'Trikalitis, P. N.'

_publ_section_title
;
 Exceptional gravimetric and volumetric CO2 uptake in a palladated
 NbO-type MOF utilizing cooperative acidic and basic, metal-CO2
 interactions.
;
_journal_issue 69
_journal_name_full 'Chemical communications (Cambridge, England)'
_journal_page_first 10559
_journal_page_last 10562
_journal_paper_doi 10.1039/c6cc04790d
_journal_volume 52
_journal_year 2016
_chemical_formula_sum 'C12 H6 Cl2 Cu2 N2 O10 Pd'
_chemical_formula_weight 642.57
_chemical_name_systematic NbO-Pd-1
_space_group_crystal_system trigonal
_space_group_IT_number 166
_space_group_name_Hall '-R 3 2"'
_space_group_name_H-M_alt 'R -3 m :H'
_atom_sites_solution_hydrogens geom
_audit_creation_method SHELXL-2013
_audit_update_record
;
2016-05-28 deposited with the CCDC.
2016-08-02 downloaded from the CCDC.
;
_cell_angle_alpha 90
_cell_angle_beta 90
_cell_angle_gamma 120
_cell_formula_units_Z 9
_cell_length_a 18.899(6)
_cell_length_b 18.899(6)
_cell_length_c 31.690(13)
_cell_measurement_reflns_used 8699
_cell_measurement_temperature 120(2)
_cell_measurement_theta_max 26.6
_cell_measurement_theta_min 1.4
_cell_volume 9802(6)
_computing_cell_refinement
;
CrystalClear-SM Expert 2.0 r5 (Rigaku, 2010)
;
_computing_data_collection
;
CrystalClear-SM Expert 2.0 r5 (Rigaku, 2010)
;
_computing_data_reduction
;
CrystalClear-SM Expert 2.0 r5 (Rigaku, 2010)
;
_computing_structure_refinement 'SHELXL-2013 (Sheldrick, 2013)'
_computing_structure_solution 'SHELXS-2013 (Sheldrick, 2013)'
_diffrn_ambient_temperature 120(2)
_diffrn_detector_area_resol_mean 28.5714
_diffrn_measured_fraction_theta_full 0.994
_diffrn_measured_fraction_theta_max 0.995
_diffrn_measurement_device
;
CrystalLogic Kappa (3 circle)
;
_diffrn_measurement_device_type
;
Rigaku Saturn724+ (2x2 bin mode)
;
_diffrn_measurement_method 'profile data from \w-scans'
_diffrn_radiation_wavelength 0.6889
_diffrn_reflns_av_R_equivalents 0.0470
_diffrn_reflns_av_unetI/netI 0.0187
_diffrn_reflns_Laue_measured_fraction_full 0.994
_diffrn_reflns_Laue_measured_fraction_max 0.995
_diffrn_reflns_limit_h_max 24
_diffrn_reflns_limit_h_min -24
_diffrn_reflns_limit_k_max 24
_diffrn_reflns_limit_k_min -23
_diffrn_reflns_limit_l_max 37
_diffrn_reflns_limit_l_min -41
_diffrn_reflns_number 32466
_diffrn_reflns_point_group_measured_fraction_full 0.994
_diffrn_reflns_point_group_measured_fraction_max 0.995
_diffrn_reflns_theta_full 24.415
_diffrn_reflns_theta_max 26.573
_diffrn_reflns_theta_min 2.492
_diffrn_source Synchrotron
_exptl_absorpt_coefficient_mu 1.523
_exptl_absorpt_correction_T_max 1.000
_exptl_absorpt_correction_T_min 0.805
_exptl_absorpt_correction_type multi-scan
_exptl_crystal_colour Green
_exptl_crystal_density_diffrn 0.980
_exptl_crystal_description Cube
_exptl_crystal_F_000 2790
_exptl_crystal_size_max 0.200
_exptl_crystal_size_mid 0.200
_exptl_crystal_size_min 0.200
_refine_diff_density_max 1.650
_refine_diff_density_min -0.660
_refine_diff_density_rms 0.193
_refine_ls_extinction_method none
_refine_ls_goodness_of_fit_ref 2.415
_refine_ls_hydrogen_treatment constr
_refine_ls_matrix_type full
_refine_ls_number_parameters 83
_refine_ls_number_reflns 2722
_refine_ls_number_restraints 0
_refine_ls_restrained_S_all 2.415
_refine_ls_R_factor_all 0.0899
_refine_ls_R_factor_gt 0.0877
_refine_ls_shift/su_max 0.000
_refine_ls_shift/su_mean 0.000
_refine_ls_structure_factor_coef Fsqd
_refine_ls_weighting_details 'w=1/[\s^2^(Fo^2^)+(0.1000P)^2^] where P=(Fo^2^+2Fc^2^)/3'
_refine_ls_weighting_scheme calc
_refine_ls_wR_factor_gt 0.2933
_refine_ls_wR_factor_ref 0.2946
_reflns_Friedel_coverage 0.000
_reflns_number_gt 2618
_reflns_number_total 2722
_reflns_threshold_expression 'I > 2\s(I)'
_cod_data_source_file c6cc04790d2.cif
_cod_data_source_block NbO-Pd-1
_cod_depositor_comments
;
The following automatic conversions were performed:

data item '_exptl_absorpt_correction_type' value 'Multi-scan' was
changed to 'multi-scan' in accordance with the
/home/saulius/struct/COD-crude-data/automatic-downloads/DataCite-retrospective/RSC/depositions/lib/dictionaries/cif_core.dic
dictionary named 'cif_core.dic' version 2.4.2 last updated on
2011-04-26.

Automatic conversion script
Id: cif_fix_values 6909 2019-04-08 15:41:33Z antanas 
;
_cod_original_cell_volume 9802(7)
_cod_database_code 7124809
_shelx_space_group_comment
;
The symmetry employed for this shelxl refinement is uniquely defined
by the following loop, which should always be used as a source of
symmetry information in preference to the above space-group names.
They are only intended as comments.
;
_shelx_estimated_absorpt_t_min 0.750
_shelx_estimated_absorpt_t_max 0.750
_shelxl_version_number 2013-4

loop_
_space_group_symop_operation_xyz
'x, y, z'
'-y, x-y, z'
'-x+y, -x, z'
'y, x, -z'
'x-y, -y, -z'
'-x, -x+y, -z'
'x+2/3, y+1/3, z+1/3'
'-y+2/3, x-y+1/3, z+1/3'
'-x+y+2/3, -x+1/3, z+1/3'
'y+2/3, x+1/3, -z+1/3'
'x-y+2/3, -y+1/3, -z+1/3'
'-x+2/3, -x+y+1/3, -z+1/3'
'x+1/3, y+2/3, z+2/3'
'-y+1/3, x-y+2/3, z+2/3'
'-x+y+1/3, -x+2/3, z+2/3'
'y+1/3, x+2/3, -z+2/3'
'x-y+1/3, -y+2/3, -z+2/3'
'-x+1/3, -x+y+2/3, -z+2/3'
'-x, -y, -z'
'y, -x+y, -z'
'x-y, x, -z'
'-y, -x, z'
'-x+y, y, z'
'x, x-y, z'
'-x+2/3, -y+1/3, -z+1/3'
'y+2/3, -x+y+1/3, -z+1/3'
'x-y+2/3, x+1/3, -z+1/3'
'-y+2/3, -x+1/3, z+1/3'
'-x+y+2/3, y+1/3, z+1/3'
'x+2/3, x-y+1/3, z+1/3'
'-x+1/3, -y+2/3, -z+2/3'
'y+1/3, -x+y+2/3, -z+2/3'
'x-y+1/3, x+2/3, -z+2/3'
'-y+1/3, -x+2/3, z+2/3'
'-x+y+1/3, y+2/3, z+2/3'
'x+1/3, x-y+2/3, z+2/3'

loop_
_atom_site_label
_atom_site_type_symbol
_atom_site_fract_x
_atom_site_fract_y
_atom_site_fract_z
_atom_site_U_iso_or_equiv
_atom_site_adp_type
_atom_site_occupancy
_atom_site_site_symmetry_order
_atom_site_calc_flag
_atom_site_refinement_flags_posn
_atom_site_refinement_flags_adp
_atom_site_refinement_flags_occupancy
Cu1 Cu 0.47815(2) 0.52185(2) 0.03591(2) 0.0396(4) Uani 1 2 d S T P
Pd2 Pd 0.6667 0.8333 -0.1667 0.0701(5) Uani 1 4 d S T P
O1 O 0.5175(3) 0.6269(2) 0.00691(11) 0.0536(9) Uani 1 1 d . . .
O2 O 0.4452(3) 0.4097(2) 0.05272(12) 0.0586(10) Uani 1 1 d . . .
O3 O 0.4471(3) 0.5529(3) 0.0942(3) 0.120(3) Uani 1 2 d S T P
N1 N 0.6189(5) 0.8095(3) -0.1079(2) 0.069(2) Uani 1 2 d S T P
C1 C 0.6013(5) 0.7393(4) -0.0888(2) 0.0255(13) Uani 0.5 1 d . . P
H1 H 0.6121 0.7024 -0.1027 0.031 Uiso 1 1 calc R U .
C2 C 0.5457(3) 0.6404(3) -0.02920(18) 0.0499(11) Uani 1 1 d . . .
C3 C 0.5674(3) 0.7209(3) -0.04899(16) 0.0501(11) Uani 1 1 d . . .
C4 C 0.5507(5) 0.7753(2) -0.0289(2) 0.0506(15) Uani 1 2 d S T P
H4 H 0.5283 0.7642 -0.0019 0.061 Uiso 1 2 calc R U P
Cl1 Cl 0.5590(3) 0.8460(4) -0.19104(13) 0.1120(17) Uani 0.5 1 d . . P

loop_
_atom_site_aniso_label
_atom_site_aniso_U_11
_atom_site_aniso_U_22
_atom_site_aniso_U_33
_atom_site_aniso_U_23
_atom_site_aniso_U_13
_atom_site_aniso_U_12
Cu1 0.0407(4) 0.0407(4) 0.0476(6) 0.00105(12) -0.00105(12) 0.0281(4)
Pd2 0.1057(9) 0.0539(5) 0.0680(7) 0.0154(3) 0.0307(5) 0.0528(5)
O1 0.072(2) 0.0444(18) 0.0551(19) 0.0072(15) 0.0070(17) 0.0370(18)
O2 0.083(3) 0.050(2) 0.063(2) 0.0052(16) 0.0095(19) 0.047(2)
O3 0.124(5) 0.124(5) 0.100(6) -0.038(3) 0.038(3) 0.052(6)
N1 0.103(6) 0.050(2) 0.071(4) 0.015(2) 0.029(4) 0.051(3)
C1 0.047(4) 0.013(3) 0.029(3) 0.009(2) 0.016(3) 0.024(3)
C2 0.051(3) 0.041(2) 0.065(3) 0.003(2) -0.001(2) 0.028(2)
C3 0.062(3) 0.040(2) 0.057(3) 0.0059(19) 0.007(2) 0.032(2)
C4 0.061(4) 0.040(2) 0.058(4) 0.0048(16) 0.010(3) 0.030(2)
Cl1 0.123(3) 0.168(5) 0.083(3) 0.036(3) 0.032(2) 0.102(4)

loop_
_atom_type_symbol
_atom_type_description
_atom_type_scat_dispersion_real
_atom_type_scat_dispersion_imag
_atom_type_scat_source
C C 0.0033 0.0016 'International Tables Vol C Tables 4.2.6.8 and 6.1.1.4'
O O 0.0106 0.0060 'International Tables Vol C Tables 4.2.6.8 and 6.1.1.4'
Cu Cu 0.3201 1.2651 'International Tables Vol C Tables 4.2.6.8 and 6.1.1.4'
Pd Pd -0.9988 1.0072 'International Tables Vol C Tables 4.2.6.8 and 6.1.1.4'
N N 0.0061 0.0033 'International Tables Vol C Tables 4.2.6.8 and 6.1.1.4'
Cl Cl 0.1484 0.1585 'International Tables Vol C Tables 4.2.6.8 and 6.1.1.4'
H H 0.0000 0.0000 'International Tables Vol C Tables 4.2.6.8 and 6.1.1.4'

loop_
_geom_angle_atom_site_label_1
_geom_angle_atom_site_label_2
_geom_angle_atom_site_label_3
_geom_angle
_geom_angle_site_symmetry_1
_geom_angle_site_symmetry_3
O2 Cu1 O2 88.7(3) 22_665 .
O2 Cu1 O1 166.98(16) 22_665 22_665
O2 Cu1 O1 90.22(19) . 22_665
O2 Cu1 O1 90.22(19) 22_665 .
O2 Cu1 O1 166.98(16) . .
O1 Cu1 O1 87.9(2) 22_665 .
O2 Cu1 O3 94.7(3) 22_665 .
O2 Cu1 O3 94.7(3) . .
O1 Cu1 O3 98.4(3) 22_665 .
O1 Cu1 O3 98.4(3) . .
O2 Cu1 Cu1 82.99(11) 22_665 19_665
O2 Cu1 Cu1 82.99(11) . 19_665
O1 Cu1 Cu1 84.00(11) 22_665 19_665
O1 Cu1 Cu1 84.00(11) . 19_665
O3 Cu1 Cu1 176.7(3) . 19_665
N1 Pd2 N1 180.0 . 31_664
N1 Pd2 Cl1 89.3(2) . 18_654
N1 Pd2 Cl1 90.7(2) 31_664 18_654
N1 Pd2 Cl1 90.7(2) . .
N1 Pd2 Cl1 89.3(2) 31_664 .
Cl1 Pd2 Cl1 113.7(3) 18_654 .
N1 Pd2 Cl1 89.3(2) . 31_664
N1 Pd2 Cl1 90.7(2) 31_664 31_664
Cl1 Pd2 Cl1 66.3(3) 18_654 31_664
Cl1 Pd2 Cl1 180.0 . 31_664
N1 Pd2 Cl1 90.7(2) . 24_565
N1 Pd2 Cl1 89.3(2) 31_664 24_565
Cl1 Pd2 Cl1 180.0 18_654 24_565
Cl1 Pd2 Cl1 66.3(3) . 24_565
Cl1 Pd2 Cl1 113.7(3) 31_664 24_565
C2 O1 Cu1 123.2(3) . .
C2 O2 Cu1 123.6(3) 19_665 .
C1 N1 C1 119.9(7) . 24_565
C1 N1 Pd2 120.0(4) . .
C1 N1 Pd2 120.0(4) 24_565 .
N1 C1 C3 121.2(5) . .
O1 C2 O2 126.2(5) . 19_665
O1 C2 C3 117.9(4) . .
O2 C2 C3 115.8(5) 19_665 .
C4 C3 C1 119.1(5) . .
C4 C3 C2 121.1(5) . .
C1 C3 C2 119.7(5) . .
C3 C4 C3 119.4(6) . 24_565

loop_
_geom_bond_atom_site_label_1
_geom_bond_atom_site_label_2
_geom_bond_distance
_geom_bond_site_symmetry_2
Cu1 O2 1.961(4) 22_665
Cu1 O2 1.961(4) .
Cu1 O1 1.966(3) 22_665
Cu1 O1 1.966(3) .
Cu1 O3 2.109(7) .
Cu1 Cu1 2.6883(17) 19_665
Pd2 N1 2.019(7) .
Pd2 N1 2.019(7) 31_664
Pd2 Cl1 2.298(5) 18_654
Pd2 Cl1 2.298(5) .
Pd2 Cl1 2.298(5) 31_664
Pd2 Cl1 2.298(5) 24_565
O1 C2 1.234(6) .
O2 C2 1.281(6) 19_665
N1 C1 1.339(6) .
N1 C1 1.339(6) 24_565
C1 C3 1.379(8) .
C2 O2 1.282(6) 19_665
C2 C3 1.501(6) .
C3 C4 1.376(6) .
C4 C3 1.376(6) 24_565
